data_7212159
loop_
_publ_author_name
'Kim, Hyun Jee'
'Sultana, Kaniz Fatima'
'Lee, Jai Young'
'Lee, Shim Sung'

_publ_section_title
;
 Endo- and/or exocyclic silver(i) and mercury(ii) complexes of an
 NO2S2-macrocycle: effect of ligand ratio and anion
;
_journal_issue 5
_journal_name_full CrystEngComm
_journal_page_first 1494
_journal_paper_doi 10.1039/b921033d
_journal_volume 12
_journal_year 2010
_chemical_formula_sum 'C23 H23 Ag Cl N O6 S2'
_chemical_formula_weight 616.86
_chemical_name_systematic
;
?
;
_space_group_IT_number 14
_symmetry_cell_setting monoclinic
_symmetry_space_group_name_Hall '-P 2ybc'
_symmetry_space_group_name_H-M 'P 1 21/c 1'
_atom_sites_solution_hydrogens geom
_atom_sites_solution_primary direct
_atom_sites_solution_secondary difmap
_audit_creation_method SHELXTL
_cell_angle_alpha 90.00
_cell_angle_beta 105.0350(10)
_cell_angle_gamma 90.00
_cell_formula_units_Z 4
_cell_length_a 9.6205(6)
_cell_length_b 19.9138(12)
_cell_length_c 12.7424(8)
_cell_measurement_reflns_used 9317
_cell_measurement_temperature 173(2)
_cell_measurement_theta_max 28.29
_cell_measurement_theta_min 2.19
_cell_volume 2357.6(3)
_computing_cell_refinement 'Bruker SMART'
_computing_data_collection 'Bruker SMART'
_computing_data_reduction 'Bruker SAINT'
_computing_molecular_graphics 'Bruker SHELXTL'
_computing_publication_material 'Bruker SHELXTL'
_computing_structure_refinement 'Bruker SHELXTL'
_computing_structure_solution 'Bruker SHELXTL'
_diffrn_ambient_temperature 173(2)
_diffrn_measured_fraction_theta_full 0.993
_diffrn_measured_fraction_theta_max 0.993
_diffrn_measurement_device_type 'CCD area detector'
_diffrn_measurement_method 'phi and omega scans'
_diffrn_radiation_monochromator graphite
_diffrn_radiation_source 'fine-focus sealed tube'
_diffrn_radiation_type MoK\a
_diffrn_radiation_wavelength 0.71073
_diffrn_reflns_av_R_equivalents 0.0139
_diffrn_reflns_av_sigmaI/netI 0.0156
_diffrn_reflns_limit_h_max 12
_diffrn_reflns_limit_h_min -12
_diffrn_reflns_limit_k_max 25
_diffrn_reflns_limit_k_min -24
_diffrn_reflns_limit_l_max 15
_diffrn_reflns_limit_l_min -16
_diffrn_reflns_number 14237
_diffrn_reflns_theta_full 27.00
_diffrn_reflns_theta_max 27.00
_diffrn_reflns_theta_min 1.95
_exptl_absorpt_coefficient_mu 1.187
_exptl_absorpt_correction_T_max 0.7972
_exptl_absorpt_correction_T_min 0.7172
_exptl_absorpt_correction_type multi-scan
_exptl_crystal_colour colorless
_exptl_crystal_density_diffrn 1.738
_exptl_crystal_density_method 'not measured'
_exptl_crystal_description block
_exptl_crystal_F_000 1248
_exptl_crystal_size_max 0.30
_exptl_crystal_size_mid 0.20
_exptl_crystal_size_min 0.20
_refine_diff_density_max 1.019
_refine_diff_density_min -1.396
_refine_diff_density_rms 0.069
_refine_ls_extinction_method none
_refine_ls_goodness_of_fit_ref 1.058
_refine_ls_hydrogen_treatment constr
_refine_ls_matrix_type full
_refine_ls_number_parameters 307
_refine_ls_number_reflns 5116
_refine_ls_number_restraints 0
_refine_ls_restrained_S_all 1.058
_refine_ls_R_factor_all 0.0397
_refine_ls_R_factor_gt 0.0329
_refine_ls_shift/su_max 0.000
_refine_ls_shift/su_mean 0.000
_refine_ls_structure_factor_coef Fsqd
_refine_ls_weighting_details 'calc w=1/[\s^2^(Fo^2^)+(0.0290P)^2^+3.0537P] where P=(Fo^2^+2Fc^2^)/3'
_refine_ls_weighting_scheme calc
_refine_ls_wR_factor_gt 0.0767
_refine_ls_wR_factor_ref 0.0824
_reflns_number_gt 4433
_reflns_number_total 5116
_reflns_threshold_expression >2sigma(I)
_cod_data_source_file b921033d.txt
_cod_data_source_block Complex1b
_cod_depositor_comments
;
The following automatic conversions were performed:

'_symmetry_cell_setting' value 'Monoclinic' changed to 'monoclinic'
according to /home/saulius/struct/CIF-dictionaries/cif_core.dic
dictionary named 'cif_core.dic' version 2.4.2 from 2011-04-26.

Automatic conversion script
Id: cif_fix_values 1891 2012-01-12 08:04:46Z andrius 
;
_cod_original_sg_symbol_H-M P2(1)/c
_cod_database_code 7212159

loop_
_symmetry_equiv_pos_as_xyz
'x, y, z'
'-x, y+1/2, -z+1/2'
'-x, -y, -z'
'x, -y-1/2, z-1/2'

loop_
_atom_site_label
_atom_site_type_symbol
_atom_site_fract_x
_atom_site_fract_y
_atom_site_fract_z
_atom_site_U_iso_or_equiv
_atom_site_adp_type
_atom_site_occupancy
_atom_site_symmetry_multiplicity
_atom_site_calc_flag
_atom_site_refinement_flags
Ag Ag 0.44598(3) 0.257914(11) 0.02866(2) 0.05453(9) Uani 1 1 d .
Cl Cl 0.11869(8) 0.61761(4) 0.19627(6) 0.04794(17) Uani 1 1 d .
S1 S 0.50351(8) 0.17995(4) -0.10640(6) 0.04572(17) Uani 1 1 d .
S2 S 0.71017(8) 0.28446(4) 0.09885(6) 0.04645(17) Uani 1 1 d .
O1 O 0.3726(2) 0.15567(9) 0.12724(15) 0.0415(4) Uani 1 1 d .
O2 O 0.40337(19) 0.38892(9) 0.00063(15) 0.0386(4) Uani 1 1 d .
O3 O 0.2651(3) 0.6265(2) 0.2526(2) 0.0969(10) Uani 1 1 d .
O4 O 0.0721(3) 0.67307(13) 0.1249(2) 0.0672(6) Uani 1 1 d .
O5 O 0.1028(3) 0.55726(14) 0.1343(2) 0.0833(8) Uani 1 1 d .
O6 O 0.0306(3) 0.61475(14) 0.2711(2) 0.0781(8) Uani 1 1 d .
N1 N 0.2728(2) 0.28907(11) 0.10357(17) 0.0357(5) Uani 1 1 d .
C1 C 0.3139(3) 0.18452(14) 0.2093(2) 0.0457(6) Uani 1 1 d .
H1A H 0.3932 0.1922 0.2752 0.055 Uiso 1 1 calc R
H1B H 0.2469 0.1518 0.2283 0.055 Uiso 1 1 calc R
C2 C 0.2826(3) 0.11910(12) 0.0451(2) 0.0382(6) Uani 1 1 d .
C3 C 0.1366(3) 0.11134(14) 0.0336(2) 0.0450(6) Uani 1 1 d .
H3B H 0.0909 0.1342 0.0809 0.054 Uiso 1 1 calc R
C4 C 0.0578(4) 0.07003(16) -0.0474(3) 0.0538(8) Uani 1 1 d .
H4B H -0.0426 0.0647 -0.0557 0.065 Uiso 1 1 calc R
C5 C 0.1233(4) 0.03667(16) -0.1160(3) 0.0594(8) Uani 1 1 d .
H5B H 0.0693 0.0068 -0.1694 0.071 Uiso 1 1 calc R
C6 C 0.2678(4) 0.04667(15) -0.1072(2) 0.0524(7) Uani 1 1 d .
H6B H 0.3115 0.0245 -0.1564 0.063 Uiso 1 1 calc R
C7 C 0.3511(3) 0.08847(13) -0.0278(2) 0.0418(6) Uani 1 1 d .
C8 C 0.5061(3) 0.10376(15) -0.0248(2) 0.0476(7) Uani 1 1 d .
H8A H 0.5492 0.0659 -0.0558 0.057 Uiso 1 1 calc R
H8B H 0.5632 0.1113 0.0509 0.057 Uiso 1 1 calc R
C9 C 0.6905(3) 0.20473(18) -0.0901(3) 0.0541(8) Uani 1 1 d .
H9A H 0.7397 0.1670 -0.1162 0.065 Uiso 1 1 calc R
H9B H 0.6906 0.2431 -0.1395 0.065 Uiso 1 1 calc R
C10 C 0.7806(3) 0.22424(16) 0.0198(3) 0.0531(7) Uani 1 1 d .
H10A H 0.8726 0.2423 0.0106 0.064 Uiso 1 1 calc R
H10B H 0.8037 0.1827 0.0636 0.064 Uiso 1 1 calc R
C11 C 0.6974(3) 0.36479(14) 0.0252(2) 0.0423(6) Uani 1 1 d .
H11A H 0.7930 0.3783 0.0170 0.051 Uiso 1 1 calc R
H11B H 0.6304 0.3607 -0.0480 0.051 Uiso 1 1 calc R
C12 C 0.6422(3) 0.41587(13) 0.0919(2) 0.0371(5) Uani 1 1 d .
C13 C 0.7397(3) 0.45329(15) 0.1696(3) 0.0490(7) Uani 1 1 d .
H13A H 0.8400 0.4470 0.1782 0.059 Uiso 1 1 calc R
C14 C 0.6942(4) 0.49948(16) 0.2345(3) 0.0550(8) Uani 1 1 d .
H14A H 0.7626 0.5243 0.2874 0.066 Uiso 1 1 calc R
C15 C 0.5488(3) 0.50928(15) 0.2219(3) 0.0510(7) Uani 1 1 d .
H15A H 0.5172 0.5411 0.2662 0.061 Uiso 1 1 calc R
C16 C 0.4488(3) 0.47304(14) 0.1452(2) 0.0431(6) Uani 1 1 d .
H16A H 0.3489 0.4800 0.1368 0.052 Uiso 1 1 calc R
C17 C 0.4951(3) 0.42636(12) 0.0806(2) 0.0354(5) Uani 1 1 d .
C18 C 0.2521(3) 0.39059(15) -0.0063(2) 0.0420(6) Uani 1 1 d .
H18A H 0.1985 0.3728 -0.0779 0.050 Uiso 1 1 calc R
H18B H 0.2221 0.4378 -0.0016 0.050 Uiso 1 1 calc R
C19 C 0.2124(3) 0.35032(13) 0.0821(2) 0.0361(5) Uani 1 1 d .
C20 C 0.1141(3) 0.37418(15) 0.1352(2) 0.0442(6) Uani 1 1 d .
H20A H 0.0754 0.4181 0.1210 0.053 Uiso 1 1 calc R
C21 C 0.0729(3) 0.33300(15) 0.2092(3) 0.0477(7) Uani 1 1 d .
H21A H 0.0038 0.3481 0.2453 0.057 Uiso 1 1 calc R
C22 C 0.1325(3) 0.27015(15) 0.2302(2) 0.0446(6) Uani 1 1 d .
H22A H 0.1045 0.2410 0.2801 0.053 Uiso 1 1 calc R
C23 C 0.2346(3) 0.25005(13) 0.1770(2) 0.0368(5) Uani 1 1 d .

loop_
_atom_site_aniso_label
_atom_site_aniso_U_11
_atom_site_aniso_U_22
_atom_site_aniso_U_33
_atom_site_aniso_U_23
_atom_site_aniso_U_13
_atom_site_aniso_U_12
Ag 0.05466(15) 0.03709(12) 0.0859(2) -0.00030(11) 0.04348(14) 0.00171(9)
Cl 0.0487(4) 0.0550(4) 0.0434(4) 0.0025(3) 0.0178(3) 0.0103(3)
S1 0.0457(4) 0.0513(4) 0.0412(4) -0.0012(3) 0.0132(3) 0.0015(3)
S2 0.0450(4) 0.0425(4) 0.0513(4) -0.0015(3) 0.0117(3) 0.0037(3)
O1 0.0507(11) 0.0368(9) 0.0375(10) -0.0026(8) 0.0125(8) 0.0025(8)
O2 0.0348(9) 0.0409(10) 0.0413(10) 0.0000(8) 0.0122(8) -0.0006(8)
O3 0.0549(16) 0.149(3) 0.0757(19) -0.0115(19) -0.0030(14) 0.0183(17)
O4 0.0745(16) 0.0663(15) 0.0649(15) 0.0186(12) 0.0254(13) 0.0120(12)
O5 0.108(2) 0.0608(16) 0.092(2) -0.0189(14) 0.0451(17) 0.0023(15)
O6 0.099(2) 0.0759(17) 0.0809(18) 0.0159(14) 0.0615(16) 0.0197(15)
N1 0.0352(11) 0.0374(11) 0.0355(11) -0.0040(9) 0.0110(9) -0.0007(9)
C1 0.0642(18) 0.0401(14) 0.0346(13) -0.0026(11) 0.0162(13) 0.0028(13)
C2 0.0531(16) 0.0282(12) 0.0343(13) 0.0039(10) 0.0134(11) 0.0026(11)
C3 0.0566(17) 0.0379(14) 0.0450(15) 0.0048(12) 0.0211(13) -0.0024(12)
C4 0.0567(18) 0.0467(17) 0.0567(18) 0.0068(14) 0.0121(15) -0.0118(14)
C5 0.080(2) 0.0441(17) 0.0504(18) -0.0047(14) 0.0106(16) -0.0139(16)
C6 0.076(2) 0.0402(15) 0.0423(16) -0.0045(12) 0.0181(15) 0.0036(15)
C7 0.0562(16) 0.0312(12) 0.0388(14) 0.0032(11) 0.0138(12) 0.0073(12)
C8 0.0563(17) 0.0433(15) 0.0453(16) 0.0026(12) 0.0171(13) 0.0157(13)
C9 0.0529(18) 0.063(2) 0.0548(18) -0.0040(15) 0.0287(15) 0.0044(15)
C10 0.0434(16) 0.0485(17) 0.071(2) -0.0041(15) 0.0218(15) 0.0063(13)
C11 0.0396(14) 0.0437(14) 0.0479(15) -0.0015(12) 0.0190(12) 0.0002(11)
C12 0.0383(13) 0.0332(12) 0.0420(14) 0.0022(11) 0.0142(11) -0.0001(10)
C13 0.0400(15) 0.0418(15) 0.0631(18) -0.0053(14) 0.0097(13) -0.0021(12)
C14 0.0570(19) 0.0431(16) 0.0610(19) -0.0119(14) 0.0084(15) -0.0066(14)
C15 0.0629(19) 0.0389(15) 0.0564(18) -0.0078(13) 0.0245(15) -0.0016(13)
C16 0.0443(15) 0.0365(13) 0.0537(16) 0.0011(12) 0.0220(13) 0.0013(11)
C17 0.0398(13) 0.0308(12) 0.0378(13) 0.0056(10) 0.0137(11) -0.0020(10)
C18 0.0323(13) 0.0459(15) 0.0468(15) 0.0047(12) 0.0083(11) 0.0022(11)
C19 0.0285(12) 0.0376(13) 0.0407(13) -0.0027(11) 0.0064(10) -0.0023(10)
C20 0.0357(14) 0.0419(14) 0.0568(17) -0.0067(13) 0.0153(12) 0.0010(11)
C21 0.0388(14) 0.0515(16) 0.0592(18) -0.0130(14) 0.0242(13) -0.0047(12)
C22 0.0476(16) 0.0461(15) 0.0447(15) -0.0083(12) 0.0204(13) -0.0106(12)
C23 0.0399(14) 0.0361(13) 0.0341(13) -0.0070(10) 0.0093(10) -0.0052(10)

loop_
_atom_type_symbol
_atom_type_description
_atom_type_scat_dispersion_real
_atom_type_scat_dispersion_imag
_atom_type_scat_source
C C 0.0033 0.0016 'International Tables Vol C Tables 4.2.6.8 and 6.1.1.4'
H H 0.0000 0.0000 'International Tables Vol C Tables 4.2.6.8 and 6.1.1.4'
O O 0.0106 0.0060 'International Tables Vol C Tables 4.2.6.8 and 6.1.1.4'
S S 0.1246 0.1234 'International Tables Vol C Tables 4.2.6.8 and 6.1.1.4'
Ag Ag -0.8971 1.1015 'International Tables Vol C Tables 4.2.6.8 and 6.1.1.4'
N N 0.0061 0.0033 'International Tables Vol C Tables 4.2.6.8 and 6.1.1.4'
Cl Cl 0.1484 0.1585 'International Tables Vol C Tables 4.2.6.8 and 6.1.1.4'

loop_
_geom_angle_atom_site_label_1
_geom_angle_atom_site_label_2
_geom_angle_atom_site_label_3
_geom_angle
N1 Ag S1 143.32(6)
N1 Ag S2 126.19(6)
S1 Ag S2 89.51(3)
N1 Ag O1 71.34(7)
S1 Ag O1 88.99(4)
S2 Ag O1 111.71(5)
O3 Cl O5 109.7(2)
O3 Cl O4 109.4(2)
O5 Cl O4 109.17(17)
O3 Cl O6 110.50(19)
O5 Cl O6 109.81(18)
O4 Cl O6 108.27(16)
C9 S1 C8 106.91(15)
C9 S1 Ag 98.18(10)
C8 S1 Ag 95.57(9)
C10 S2 C11 106.10(14)
C10 S2 Ag 98.77(11)
C11 S2 Ag 94.21(9)
C2 O1 C1 118.5(2)
C2 O1 Ag 104.12(14)
C1 O1 Ag 104.35(15)
C17 O2 C18 118.4(2)
C23 N1 C19 119.0(2)
C23 N1 Ag 120.84(17)
C19 N1 Ag 119.96(17)
O1 C1 C23 114.5(2)
O1 C2 C3 124.1(2)
O1 C2 C7 114.8(2)
C3 C2 C7 121.2(3)
C2 C3 C4 119.5(3)
C5 C4 C3 120.6(3)
C4 C5 C6 119.8(3)
C5 C6 C7 121.6(3)
C6 C7 C2 117.2(3)
C6 C7 C8 121.1(3)
C2 C7 C8 121.6(3)
C7 C8 S1 106.48(19)
C10 C9 S1 119.5(2)
C9 C10 S2 119.0(2)
C12 C11 S2 106.56(18)
C13 C12 C17 118.1(2)
C13 C12 C11 119.4(2)
C17 C12 C11 122.5(2)
C14 C13 C12 121.5(3)
C15 C14 C13 119.6(3)
C14 C15 C16 120.4(3)
C15 C16 C17 119.8(3)
O2 C17 C16 123.9(2)
O2 C17 C12 115.5(2)
C16 C17 C12 120.6(2)
O2 C18 C19 113.0(2)
N1 C19 C20 121.7(2)
N1 C19 C18 116.9(2)
C20 C19 C18 121.3(2)
C19 C20 C21 118.9(3)
C22 C21 C20 119.6(3)
C21 C22 C23 118.7(3)
N1 C23 C22 122.0(2)
N1 C23 C1 118.7(2)
C22 C23 C1 119.1(2)

loop_
_geom_bond_atom_site_label_1
_geom_bond_atom_site_label_2
_geom_bond_distance
Ag N1 2.213(2)
Ag S1 2.4845(8)
Ag S2 2.5219(8)
Ag O1 2.5851(19)
Cl O3 1.416(3)
Cl O5 1.425(3)
Cl O4 1.427(2)
Cl O6 1.431(2)
S1 C9 1.824(3)
S1 C8 1.836(3)
S2 C10 1.807(3)
S2 C11 1.843(3)
O1 C2 1.380(3)
O1 C1 1.431(3)
O2 C17 1.381(3)
O2 C18 1.436(3)
N1 C23 1.339(3)
N1 C19 1.348(3)
C1 C23 1.513(4)
C2 C3 1.382(4)
C2 C7 1.410(4)
C3 C4 1.382(4)
C4 C5 1.374(5)
C5 C6 1.380(5)
C6 C7 1.392(4)
C7 C8 1.513(4)
C9 C10 1.495(5)
C11 C12 1.508(4)
C12 C13 1.391(4)
C12 C17 1.400(4)
C13 C14 1.382(4)
C14 C15 1.380(4)
C15 C16 1.383(4)
C16 C17 1.389(4)
C18 C19 1.510(4)
C19 C20 1.381(4)
C20 C21 1.384(4)
C21 C22 1.374(4)
C22 C23 1.389(4)
